data_2215008
loop_
_publ_author_name
'G. Chakkaravarthi'
'V. Dhayalan'
'A. K. Mohanakrishnan'
'V. Manivannan'

_publ_section_title
;
 Ethyl (2-methyl-1-phenylsulfonyl-1<i>H</i>-indole-3-carbonyl)acetate
;
_journal_coeditor_code BT2458
_journal_issue 9
_journal_name_full 'Acta Crystallographica Section E'
_journal_page_first o3698
_journal_page_last o3698
_journal_paper_doi 10.1107/S1600536807037415
_journal_volume 63
_journal_year 2007
_chemical_formula_iupac 'C19 H17 N O5 S'
_chemical_formula_moiety 'C19 H17 N O5 S'
_chemical_formula_sum 'C19 H17 N O5 S'
_chemical_formula_weight 371.40
_chemical_name_systematic
;
Ethyl (2-methyl-1-phenylsulfonyl-1H-indole-3-carbonyl)acetate
;
_space_group_IT_number 14
_symmetry_cell_setting monoclinic
_symmetry_space_group_name_Hall '-P 2yn'
_symmetry_space_group_name_H-M 'P 1 21/n 1'
_atom_sites_solution_hydrogens geom
_atom_sites_solution_primary direct
_atom_sites_solution_secondary difmap
_audit_creation_method SHELXL97
_cell_angle_alpha 90.00
_cell_angle_beta 94.8980(10)
_cell_angle_gamma 90.00
_cell_formula_units_Z 4
_cell_length_a 9.6696(4)
_cell_length_b 13.1526(5)
_cell_length_c 13.8048(5)
_cell_measurement_reflns_used 26134
_cell_measurement_temperature 295(2)
_cell_measurement_theta_max 29.933
_cell_measurement_theta_min 2.622
_cell_volume 1749.29(12)
_computing_cell_refinement APEX2
_computing_data_collection 'APEX2 (Bruker, 2004)'
_computing_data_reduction APEX2
_computing_molecular_graphics 'PLATON (Spek, 2003)'
_computing_publication_material SHELXL97
_computing_structure_refinement 'SHELXL97 (Sheldrick, 1997)'
_computing_structure_solution 'SHELXS97 (Sheldrick, 1997)'
_diffrn_ambient_temperature 295(2)
_diffrn_measured_fraction_theta_full 1.000
_diffrn_measured_fraction_theta_max 0.997
_diffrn_measurement_device_type 'Bruker Kappa APEXII'
_diffrn_measurement_method '\w and \f'
_diffrn_radiation_monochromator graphite
_diffrn_radiation_source 'fine-focus sealed tube'
_diffrn_radiation_type MoK\a
_diffrn_radiation_wavelength 0.71073
_diffrn_reflns_av_R_equivalents 0.0248
_diffrn_reflns_av_sigmaI/netI 0.0231
_diffrn_reflns_limit_h_max 14
_diffrn_reflns_limit_h_min -14
_diffrn_reflns_limit_k_max 17
_diffrn_reflns_limit_k_min -19
_diffrn_reflns_limit_l_max 19
_diffrn_reflns_limit_l_min -20
_diffrn_reflns_number 25430
_diffrn_reflns_theta_full 25.00
_diffrn_reflns_theta_max 32.00
_diffrn_reflns_theta_min 2.14
_diffrn_standards_interval_time 0
_diffrn_standards_number 0
_exptl_absorpt_coefficient_mu 0.216
_exptl_absorpt_correction_T_max 0.9581
_exptl_absorpt_correction_T_min 0.9287
_exptl_absorpt_correction_type multi-scan
_exptl_absorpt_process_details '(SADABS; Sheldrick, 1996)'
_exptl_crystal_colour colourless
_exptl_crystal_density_diffrn 1.410
_exptl_crystal_density_method 'not measured'
_exptl_crystal_description block
_exptl_crystal_F_000 776
_exptl_crystal_size_max 0.24
_exptl_crystal_size_mid 0.20
_exptl_crystal_size_min 0.20
_refine_diff_density_max 0.639
_refine_diff_density_min -0.333
_refine_ls_extinction_method none
_refine_ls_goodness_of_fit_ref 1.059
_refine_ls_hydrogen_treatment constr
_refine_ls_matrix_type full
_refine_ls_number_parameters 237
_refine_ls_number_reflns 6064
_refine_ls_number_restraints 0
_refine_ls_restrained_S_all 1.059
_refine_ls_R_factor_all 0.0722
_refine_ls_R_factor_gt 0.0498
_refine_ls_shift/su_max 0.000
_refine_ls_shift/su_mean 0.000
_refine_ls_structure_factor_coef Fsqd
_refine_ls_weighting_details 'calc w = 1/[\s^2^(Fo^2^)+(0.0861P)^2^+0.2836P] where P=(Fo^2^+2Fc^2^)/3'
_refine_ls_weighting_scheme calc
_refine_ls_wR_factor_gt 0.1453
_refine_ls_wR_factor_ref 0.1614
_reflns_number_gt 4222
_reflns_number_total 6064
_reflns_threshold_expression I>2\s(I)
_cod_data_source_file bt2458.cif
_cod_data_source_block I
_cod_original_sg_symbol_H-M 'P 21/n'
_cod_database_code 2215008
_cod_database_fobs_code 2215008

loop_
_symmetry_equiv_pos_as_xyz
'x, y, z'
'-x+1/2, y+1/2, -z+1/2'
'-x, -y, -z'
'x-1/2, -y-1/2, z-1/2'

loop_
_atom_site_type_symbol
_atom_site_label
_atom_site_fract_x
_atom_site_fract_y
_atom_site_fract_z
_atom_site_U_iso_or_equiv
_atom_site_adp_type
_atom_site_calc_flag
_atom_site_refinement_flags
_atom_site_occupancy
S S1 0.22318(4) 0.34233(3) 0.23436(3) 0.04290(12) Uani d . 1
O O1 0.31603(13) 0.42516(11) 0.22844(9) 0.0597(3) Uani d . 1
O O2 0.26854(14) 0.24114(10) 0.21807(9) 0.0583(3) Uani d . 1
O O3 0.05279(16) 0.40881(12) 0.65463(10) 0.0754(5) Uani d . 1
O O4 0.37370(15) 0.46654(12) 0.63655(13) 0.0749(4) Uani d . 1
O O5 0.21527(16) 0.58575(10) 0.66369(11) 0.0693(4) Uani d . 1
N N1 0.17082(13) 0.34280(9) 0.34772(9) 0.0388(3) Uani d . 1
C C1 0.07099(16) 0.36573(12) 0.15947(10) 0.0417(3) Uani d . 1
C C2 0.0143(2) 0.28885(14) 0.10043(15) 0.0578(4) Uani d . 1
H H2 0.0542 0.2245 0.1016 0.069 Uiso calc R 1
C C3 -0.1034(2) 0.31005(19) 0.03940(17) 0.0715(6) Uani d . 1
H H3 -0.1422 0.2597 -0.0018 0.086 Uiso calc R 1
C C4 -0.1632(2) 0.40435(17) 0.03917(16) 0.0676(5) Uani d . 1
H H4 -0.2431 0.4172 -0.0014 0.081 Uiso calc R 1
C C5 -0.1066(2) 0.47999(17) 0.09798(16) 0.0680(5) Uani d . 1
H H5 -0.1480 0.5438 0.0972 0.082 Uiso calc R 1
C C6 0.0123(2) 0.46155(14) 0.15871(13) 0.0546(4) Uani d . 1
H H6 0.0520 0.5128 0.1983 0.066 Uiso calc R 1
C C7 0.19316(14) 0.41714(11) 0.42039(10) 0.0371(3) Uani d . 1
C C8 0.12836(14) 0.38506(11) 0.49973(10) 0.0364(3) Uani d . 1
C C9 0.05878(14) 0.29003(10) 0.47616(10) 0.0357(3) Uani d . 1
C C10 -0.01968(16) 0.22449(12) 0.52925(11) 0.0446(3) Uani d . 1
H H10 -0.0400 0.2408 0.5920 0.054 Uiso calc R 1
C C11 -0.06630(19) 0.13474(13) 0.48590(14) 0.0539(4) Uani d . 1
H H11 -0.1192 0.0903 0.5199 0.065 Uiso calc R 1
C C12 -0.0356(2) 0.10986(14) 0.39263(14) 0.0564(4) Uani d . 1
H H12 -0.0681 0.0487 0.3655 0.068 Uiso calc R 1
C C13 0.04189(19) 0.17325(13) 0.33887(12) 0.0500(4) Uani d . 1
H H13 0.0624 0.1560 0.2764 0.060 Uiso calc R 1
C C14 0.08790(15) 0.26386(11) 0.38203(10) 0.0370(3) Uani d . 1
C C15 0.2699(2) 0.51382(13) 0.40713(13) 0.0523(4) Uani d . 1
H H15A 0.2545 0.5597 0.4592 0.078 Uiso calc R 1
H H15B 0.2373 0.5443 0.3462 0.078 Uiso calc R 1
H H15C 0.3674 0.4997 0.4075 0.078 Uiso calc R 1
C C16 0.13428(16) 0.43055(12) 0.59581(11) 0.0440(3) Uani d . 1
C C17 0.25701(18) 0.49730(13) 0.63227(12) 0.0484(4) Uani d . 1
C C18 0.3215(3) 0.6517(2) 0.7133(2) 0.0904(8) Uani d . 1
H H18A 0.2796 0.6933 0.7609 0.109 Uiso calc R 1
H H18B 0.3928 0.6101 0.7474 0.109 Uiso calc R 1
C C19 0.3829(4) 0.7157(2) 0.6453(3) 0.1093(11) Uani d . 1
H H19A 0.4346 0.6749 0.6034 0.164 Uiso calc R 1
H H19B 0.4440 0.7634 0.6797 0.164 Uiso calc R 1
H H19C 0.3113 0.7519 0.6070 0.164 Uiso calc R 1

loop_
_atom_site_aniso_label
_atom_site_aniso_U_11
_atom_site_aniso_U_22
_atom_site_aniso_U_33
_atom_site_aniso_U_12
_atom_site_aniso_U_13
_atom_site_aniso_U_23
S1 0.03753(19) 0.0552(2) 0.03706(19) 0.00035(15) 0.00942(14) -0.00083(15)
O1 0.0494(6) 0.0800(9) 0.0516(7) -0.0196(6) 0.0145(5) 0.0025(6)
O2 0.0546(7) 0.0659(8) 0.0556(7) 0.0185(6) 0.0124(6) -0.0068(6)
O3 0.0830(10) 0.0882(11) 0.0598(8) -0.0327(8) 0.0346(7) -0.0305(7)
O4 0.0513(8) 0.0735(10) 0.0966(12) 0.0002(7) -0.0132(7) -0.0058(8)
O5 0.0733(9) 0.0544(8) 0.0792(10) -0.0107(6) 0.0011(7) -0.0210(7)
N1 0.0429(6) 0.0405(6) 0.0335(5) -0.0052(5) 0.0057(5) -0.0013(5)
C1 0.0420(7) 0.0498(8) 0.0342(6) 0.0002(6) 0.0075(5) -0.0003(6)
C2 0.0576(10) 0.0490(9) 0.0651(11) -0.0013(8) -0.0049(8) -0.0049(8)
C3 0.0626(12) 0.0702(13) 0.0780(14) -0.0122(10) -0.0152(10) -0.0110(11)
C4 0.0507(10) 0.0789(14) 0.0708(13) 0.0028(10) -0.0082(9) 0.0054(11)
C5 0.0670(12) 0.0669(12) 0.0688(12) 0.0197(10) -0.0020(10) 0.0006(10)
C6 0.0629(11) 0.0533(10) 0.0470(9) 0.0080(8) 0.0011(8) -0.0075(7)
C7 0.0357(6) 0.0361(7) 0.0392(7) -0.0022(5) 0.0022(5) -0.0003(5)
C8 0.0362(6) 0.0362(6) 0.0368(6) -0.0011(5) 0.0032(5) -0.0026(5)
C9 0.0332(6) 0.0374(7) 0.0363(6) -0.0025(5) 0.0018(5) -0.0004(5)
C10 0.0435(8) 0.0490(8) 0.0419(7) -0.0093(6) 0.0072(6) 0.0007(6)
C11 0.0547(9) 0.0502(9) 0.0570(10) -0.0180(7) 0.0062(8) 0.0049(7)
C12 0.0657(11) 0.0451(9) 0.0575(10) -0.0182(8) 0.0005(8) -0.0070(7)
C13 0.0599(10) 0.0465(8) 0.0436(8) -0.0096(7) 0.0049(7) -0.0082(6)
C14 0.0370(6) 0.0371(7) 0.0366(6) -0.0032(5) 0.0020(5) 0.0000(5)
C15 0.0599(10) 0.0434(8) 0.0541(9) -0.0150(7) 0.0090(8) 0.0007(7)
C16 0.0465(8) 0.0431(8) 0.0429(7) -0.0048(6) 0.0066(6) -0.0088(6)
C17 0.0514(9) 0.0490(8) 0.0435(8) -0.0063(7) -0.0031(7) -0.0027(7)
C18 0.114(2) 0.0722(16) 0.0828(17) -0.0360(14) -0.0062(15) -0.0201(12)
C19 0.109(2) 0.0856(19) 0.127(3) -0.0298(17) -0.028(2) 0.0274(17)

loop_
_atom_type_symbol
_atom_type_description
_atom_type_scat_dispersion_real
_atom_type_scat_dispersion_imag
_atom_type_scat_source
C C 0.0033 0.0016 'International Tables Vol C Tables 4.2.6.8 and 6.1.1.4'
H H 0.0000 0.0000 'International Tables Vol C Tables 4.2.6.8 and 6.1.1.4'
N N 0.0061 0.0033 'International Tables Vol C Tables 4.2.6.8 and 6.1.1.4'
O O 0.0106 0.0060 'International Tables Vol C Tables 4.2.6.8 and 6.1.1.4'
S S 0.1246 0.1234 'International Tables Vol C Tables 4.2.6.8 and 6.1.1.4'

loop_
_geom_angle_atom_site_label_1
_geom_angle_atom_site_label_2
_geom_angle_atom_site_label_3
_geom_angle
O1 S1 O2 120.22(8)
O1 S1 N1 107.01(7)
O2 S1 N1 105.72(7)
O1 S1 C1 109.57(8)
O2 S1 C1 108.98(8)
N1 S1 C1 104.09(6)
C17 O5 C18 116.98(19)
C7 N1 C14 109.15(11)
C7 N1 S1 128.74(10)
C14 N1 S1 122.06(10)
C6 C1 C2 121.39(16)
C6 C1 S1 119.23(13)
C2 C1 S1 119.36(13)
C1 C2 C3 118.37(18)
C1 C2 H2 120.8
C3 C2 H2 120.8
C4 C3 C2 120.57(19)
C4 C3 H3 119.7
C2 C3 H3 119.7
C3 C4 C5 120.70(19)
C3 C4 H4 119.7
C5 C4 H4 119.7
C4 C5 C6 120.06(19)
C4 C5 H5 120.0
C6 C5 H5 120.0
C1 C6 C5 118.90(17)
C1 C6 H6 120.6
C5 C6 H6 120.6
C8 C7 N1 107.63(12)
C8 C7 C15 128.71(14)
N1 C7 C15 123.62(13)
C7 C8 C9 108.77(12)
C7 C8 C16 128.08(13)
C9 C8 C16 122.96(13)
C14 C9 C10 119.87(13)
C14 C9 C8 107.22(12)
C10 C9 C8 132.83(13)
C11 C10 C9 118.15(15)
C11 C10 H10 120.9
C9 C10 H10 120.9
C10 C11 C12 121.10(15)
C10 C11 H11 119.4
C12 C11 H11 119.4
C13 C12 C11 121.79(16)
C13 C12 H12 119.1
C11 C12 H12 119.1
C12 C13 C14 117.18(15)
C12 C13 H13 121.4
C14 C13 H13 121.4
C13 C14 C9 121.89(13)
C13 C14 N1 130.91(13)
C9 C14 N1 107.17(12)
C7 C15 H15A 109.5
C7 C15 H15B 109.5
H15A C15 H15B 109.5
C7 C15 H15C 109.5
H15A C15 H15C 109.5
H15B C15 H15C 109.5
O3 C16 C8 122.50(15)
O3 C16 C17 116.49(14)
C8 C16 C17 120.47(13)
O4 C17 O5 126.67(17)
O4 C17 C16 121.70(16)
O5 C17 C16 111.42(15)
C19 C18 O5 110.8(2)
C19 C18 H18A 109.5
O5 C18 H18A 109.5
C19 C18 H18B 109.5
O5 C18 H18B 109.5
H18A C18 H18B 108.1
C18 C19 H19A 109.5
C18 C19 H19B 109.5
H19A C19 H19B 109.5
C18 C19 H19C 109.5
H19A C19 H19C 109.5
H19B C19 H19C 109.5

loop_
_geom_bond_atom_site_label_1
_geom_bond_atom_site_label_2
_geom_bond_distance
S1 O1 1.4185(13)
S1 O2 1.4251(13)
S1 N1 1.6854(12)
S1 C1 1.7520(16)
O3 C16 1.2130(19)
O4 C17 1.195(2)
O5 C17 1.317(2)
O5 C18 1.468(3)
N1 C7 1.4042(18)
N1 C14 1.4178(18)
C1 C6 1.382(2)
C1 C2 1.382(2)
C2 C3 1.385(3)
C2 H2 0.9300
C3 C4 1.368(3)
C3 H3 0.9300
C4 C5 1.368(3)
C4 H4 0.9300
C5 C6 1.385(3)
C5 H5 0.9300
C6 H6 0.9300
C7 C8 1.3738(19)
C7 C15 1.492(2)
C8 C9 1.4433(19)
C8 C16 1.452(2)
C9 C14 1.3960(19)
C9 C10 1.3967(19)
C10 C11 1.382(2)
C10 H10 0.9300
C11 C12 1.385(3)
C11 H11 0.9300
C12 C13 1.379(2)
C12 H12 0.9300
C13 C14 1.389(2)
C13 H13 0.9300
C15 H15A 0.9600
C15 H15B 0.9600
C15 H15C 0.9600
C16 C17 1.527(2)
C18 C19 1.427(4)
C18 H18A 0.9700
C18 H18B 0.9700
C19 H19A 0.9600
C19 H19B 0.9600
C19 H19C 0.9600

loop_
_geom_hbond_atom_site_label_D
_geom_hbond_atom_site_label_H
_geom_hbond_atom_site_label_A
_geom_hbond_site_symmetry_A
_geom_hbond_distance_DH
_geom_hbond_distance_HA
_geom_hbond_distance_DA
_geom_hbond_angle_DHA
_geom_hbond_publ_flag
C6 H6 O3 3_566 0.93 2.56 3.197(2) 126 y
C2 H2 O2 . 0.93 2.52 2.897(2) 104 y
C10 H10 O3 . 0.93 2.51 3.026(2) 115 y
C13 H13 O2 . 0.93 2.48 3.001(2) 116 y
C15 H15B O1 . 0.96 2.43 2.798(2) 103 y
C3 H3 Cg1 4_565 0.93 2.70 3.524 148 y
C4 H4 Cg2 4_565 0.93 2.90 3.619 135 y

loop_
_geom_torsion_atom_site_label_1
_geom_torsion_atom_site_label_2
_geom_torsion_atom_site_label_3
_geom_torsion_atom_site_label_4
_geom_torsion
O1 S1 N1 C7 9.30(15)
O2 S1 N1 C7 138.55(13)
C1 S1 N1 C7 -106.67(14)
O1 S1 N1 C14 -173.50(12)
O2 S1 N1 C14 -44.24(14)
C1 S1 N1 C14 70.53(13)
O1 S1 C1 C6 -42.83(15)
O2 S1 C1 C6 -176.23(13)
N1 S1 C1 C6 71.33(14)
O1 S1 C1 C2 135.39(14)
O2 S1 C1 C2 1.99(16)
N1 S1 C1 C2 -110.45(14)
C6 C1 C2 C3 0.3(3)
S1 C1 C2 C3 -177.86(16)
C1 C2 C3 C4 -1.2(3)
C2 C3 C4 C5 1.1(4)
C3 C4 C5 C6 -0.1(4)
C2 C1 C6 C5 0.7(3)
S1 C1 C6 C5 178.83(15)
C4 C5 C6 C1 -0.8(3)
C14 N1 C7 C8 1.23(16)
S1 N1 C7 C8 178.72(11)
C14 N1 C7 C15 -176.61(14)
S1 N1 C7 C15 0.9(2)
N1 C7 C8 C9 -2.13(16)
C15 C7 C8 C9 175.57(15)
N1 C7 C8 C16 172.93(14)
C15 C7 C8 C16 -9.4(3)
C7 C8 C9 C14 2.26(16)
C16 C8 C9 C14 -173.10(14)
C7 C8 C9 C10 178.99(16)
C16 C8 C9 C10 3.6(3)
C14 C9 C10 C11 0.0(2)
C8 C9 C10 C11 -176.40(16)
C9 C10 C11 C12 0.4(3)
C10 C11 C12 C13 -0.3(3)
C11 C12 C13 C14 -0.2(3)
C12 C13 C14 C9 0.6(3)
C12 C13 C14 N1 178.30(16)
C10 C9 C14 C13 -0.5(2)
C8 C9 C14 C13 176.71(15)
C10 C9 C14 N1 -178.69(13)
C8 C9 C14 N1 -1.45(16)
C7 N1 C14 C13 -177.75(16)
S1 N1 C14 C13 4.6(2)
C7 N1 C14 C9 0.18(16)
S1 N1 C14 C9 -177.51(10)
C7 C8 C16 O3 165.01(17)
C9 C8 C16 O3 -20.6(3)
C7 C8 C16 C17 -23.7(2)
C9 C8 C16 C17 150.71(15)
C18 O5 C17 O4 -3.1(3)
C18 O5 C17 C16 171.70(18)
O3 C16 C17 O4 114.6(2)
C8 C16 C17 O4 -57.2(2)
O3 C16 C17 O5 -60.5(2)
C8 C16 C17 O5 127.69(16)
C17 O5 C18 C19 89.1(3)

loop_
_cod_related_entry_id
_cod_related_entry_database
_cod_related_entry_code
1 ChemSpider 21123653
